data_4348819
loop_
_publ_author_name
'Falaise, Cl\'ement'
'Delille, Jason'
'Volkringer, Christophe'
'Vezin, Herv\'e'
'Rabu, Pierre'
'Loiseau, Thierry'

_publ_section_title
;
 Series of Hydrated Heterometallic Uranyl-Cobalt(II) Coordination Polymers
 with Aromatic Polycarboxylate Ligands: Formation of U&#x2550;O-Co Bonding
 upon Dehydration Process.
;
_journal_issue 20
_journal_name_full 'Inorganic chemistry'
_journal_page_first 10453
_journal_page_last 10466
_journal_paper_doi 10.1021/acs.inorgchem.6b01697
_journal_volume 55
_journal_year 2016
_chemical_formula_sum 'C12 Co O20 U2'
_chemical_formula_weight 999.11
_space_group_IT_number 2
_space_group_name_Hall '-P 1'
_space_group_name_H-M_alt 'P -1'
_symmetry_cell_setting triclinic
_symmetry_space_group_name_H-M 'P -1'
_atom_sites_solution_hydrogens none
_atom_sites_solution_primary direct
_atom_sites_solution_secondary difmap
_audit_creation_method SHELXL-97
_cell_angle_alpha 103.824(4)
_cell_angle_beta 94.823(4)
_cell_angle_gamma 102.719(4)
_cell_formula_units_Z 1
_cell_length_a 6.8061(6)
_cell_length_b 8.2468(7)
_cell_length_c 9.0956(8)
_cell_measurement_reflns_used 9447
_cell_measurement_temperature 293(2)
_cell_measurement_theta_max 30.525
_cell_measurement_theta_min 3.015
_cell_volume 478.51(7)
_computing_structure_refinement 'SHELXL-97 (Sheldrick, 2008)'
_diffrn_ambient_temperature 293(2)
_diffrn_measured_fraction_theta_full 0.970
_diffrn_measured_fraction_theta_max 0.970
_diffrn_radiation_monochromator graphite
_diffrn_radiation_source 'fine-focus sealed tube'
_diffrn_radiation_type MoK\a
_diffrn_radiation_wavelength 0.71073
_diffrn_reflns_av_R_equivalents 0.0237
_diffrn_reflns_av_sigmaI/netI 0.0244
_diffrn_reflns_limit_h_max 9
_diffrn_reflns_limit_h_min -9
_diffrn_reflns_limit_k_max 11
_diffrn_reflns_limit_k_min -11
_diffrn_reflns_limit_l_max 11
_diffrn_reflns_limit_l_min -12
_diffrn_reflns_number 13410
_diffrn_reflns_theta_full 30.54
_diffrn_reflns_theta_max 30.54
_diffrn_reflns_theta_min 2.33
_exptl_absorpt_coefficient_mu 17.847
_exptl_absorpt_correction_T_max 0.7461
_exptl_absorpt_correction_T_min 0.5311
_exptl_absorpt_correction_type empirical
_exptl_absorpt_process_details sadabs
_exptl_crystal_colour orange
_exptl_crystal_density_diffrn 3.467
_exptl_crystal_density_method 'not measured'
_exptl_crystal_description block
_exptl_crystal_F_000 443
_exptl_crystal_size_max 0.15
_exptl_crystal_size_mid 0.07
_exptl_crystal_size_min 0.06
_refine_diff_density_max 1.108
_refine_diff_density_min -0.682
_refine_diff_density_rms 0.171
_refine_ls_extinction_method none
_refine_ls_goodness_of_fit_ref 1.067
_refine_ls_hydrogen_treatment none
_refine_ls_matrix_type full
_refine_ls_number_parameters 160
_refine_ls_number_reflns 2845
_refine_ls_number_restraints 0
_refine_ls_restrained_S_all 1.067
_refine_ls_R_factor_all 0.0205
_refine_ls_R_factor_gt 0.0175
_refine_ls_shift/su_max 0.019
_refine_ls_shift/su_mean 0.001
_refine_ls_structure_factor_coef Fsqd
_refine_ls_weighting_details 'calc w=1/[\s^2^(Fo^2^)+(0.0187P)^2^+0.5105P] where P=(Fo^2^+2Fc^2^)/3'
_refine_ls_weighting_scheme calc
_refine_ls_wR_factor_gt 0.0374
_refine_ls_wR_factor_ref 0.0382
_reflns_number_gt 2654
_reflns_number_total 2845
_reflns_threshold_expression >2\s(I)
_cod_data_source_file ic6b01697_si_006.cif
_cod_data_source_block compound1a180
_cod_original_sg_symbol_H-M P-1
_cod_original_formula_sum 'C12 Co O20 U2 '
_cod_database_code 4348819

loop_
_symmetry_equiv_pos_as_xyz
'x, y, z'
'-x, -y, -z'

loop_
_atom_site_label
_atom_site_type_symbol
_atom_site_fract_x
_atom_site_fract_y
_atom_site_fract_z
_atom_site_U_iso_or_equiv
_atom_site_adp_type
_atom_site_occupancy
_atom_site_symmetry_multiplicity
_atom_site_calc_flag
_atom_site_refinement_flags
Co1 Co 0.0000 1.0000 0.0000 0.01150(12) Uani 1 2 d S
OU2 O 0.0760(3) 0.7964(3) 0.0937(3) 0.0126(4) Uani 1 1 d .
OU1 O 0.1410(4) 0.7090(3) 0.4559(3) 0.0175(5) Uani 1 1 d .
O6 O 0.2444(3) 0.5269(3) 0.1377(3) 0.0143(5) Uani 1 1 d .
O4 O -0.2034(3) 0.8068(3) 0.3099(3) 0.0148(5) Uani 1 1 d .
O1 O 0.2143(4) 1.0470(3) 0.3760(3) 0.0147(5) Uani 1 1 d .
O3 O 0.4845(3) 0.8391(3) 0.3082(3) 0.0154(5) Uani 1 1 d .
O5 O -0.1373(4) 0.4667(3) 0.1990(3) 0.0267(6) Uani 1 1 d .
O2 O 0.1174(4) 1.1801(3) 0.2056(3) 0.0164(5) Uani 1 1 d .
O8 O -0.2841(4) 0.9715(3) 0.0683(3) 0.0215(5) Uani 1 1 d .
C1 C 0.2211(4) 1.1780(4) 0.3250(3) 0.0097(6) Uani 1 1 d .
O7 O 0.4602(4) 0.3608(3) 0.0863(3) 0.0168(5) Uani 1 1 d .
C4 C 0.6199(4) 0.7707(4) 0.3475(3) 0.0090(5) Uani 1 1 d .
C6 C 0.3654(4) 1.3432(4) 0.4159(3) 0.0094(6) Uani 1 1 d .
C3 C 0.5642(4) 0.6318(4) 0.4291(3) 0.0092(5) Uani 1 1 d .
C2 C 0.4322(4) 0.4750(4) 0.3452(4) 0.0094(6) Uani 1 1 d .
C5 C 0.3735(4) 0.4486(4) 0.1755(4) 0.0100(6) Uani 1 1 d .
U1 U 0.112871(16) 0.748194(13) 0.274960(12) 0.00826(4) Uani 1 1 d .

loop_
_atom_site_aniso_label
_atom_site_aniso_U_11
_atom_site_aniso_U_22
_atom_site_aniso_U_33
_atom_site_aniso_U_23
_atom_site_aniso_U_13
_atom_site_aniso_U_12
Co1 0.0128(3) 0.0099(3) 0.0096(3) 0.0018(2) -0.0029(2) 0.0008(2)
OU2 0.0153(11) 0.0129(11) 0.0106(11) 0.0042(8) 0.0022(8) 0.0043(9)
OU1 0.0182(12) 0.0222(13) 0.0138(12) 0.0079(9) 0.0030(9) 0.0048(10)
O6 0.0148(11) 0.0152(11) 0.0130(11) 0.0029(9) -0.0015(9) 0.0064(9)
O4 0.0102(11) 0.0153(11) 0.0212(13) 0.0067(9) 0.0066(9) 0.0042(9)
O1 0.0190(12) 0.0070(10) 0.0156(12) 0.0032(8) -0.0025(9) -0.0003(9)
O3 0.0107(11) 0.0140(11) 0.0239(13) 0.0098(9) 0.0006(9) 0.0032(9)
O5 0.0177(13) 0.0150(13) 0.0391(17) -0.0035(11) 0.0028(11) -0.0005(10)
O2 0.0186(12) 0.0129(11) 0.0124(12) 0.0024(9) -0.0072(9) -0.0024(9)
O8 0.0169(12) 0.0255(14) 0.0224(14) 0.0091(10) 0.0016(10) 0.0033(10)
C1 0.0085(13) 0.0087(14) 0.0097(14) 0.0005(11) 0.0012(10) 0.0001(11)
O7 0.0187(12) 0.0167(12) 0.0152(12) 0.0020(9) 0.0048(9) 0.0063(10)
C4 0.0098(13) 0.0081(14) 0.0077(14) -0.0004(10) -0.0006(10) 0.0029(11)
C6 0.0077(13) 0.0077(14) 0.0112(15) 0.0019(11) -0.0021(10) 0.0007(11)
C3 0.0059(13) 0.0107(14) 0.0115(15) 0.0041(11) 0.0008(10) 0.0018(11)
C2 0.0065(13) 0.0099(14) 0.0112(14) 0.0016(11) -0.0018(10) 0.0030(11)
C5 0.0093(14) 0.0063(14) 0.0127(15) 0.0036(11) 0.0004(11) -0.0023(11)
U1 0.00736(6) 0.00770(6) 0.00987(6) 0.00316(4) 0.00047(4) 0.00157(4)

loop_
_atom_type_symbol
_atom_type_description
_atom_type_scat_dispersion_real
_atom_type_scat_dispersion_imag
_atom_type_scat_source
C C 0.0033 0.0016 'International Tables Vol C Tables 4.2.6.8 and 6.1.1.4'
O O 0.0106 0.0060 'International Tables Vol C Tables 4.2.6.8 and 6.1.1.4'
Co Co 0.3494 0.9721 'International Tables Vol C Tables 4.2.6.8 and 6.1.1.4'
U U -9.6767 9.6646 'International Tables Vol C Tables 4.2.6.8 and 6.1.1.4'

loop_
_geom_angle_atom_site_label_1
_geom_angle_atom_site_label_2
_geom_angle_atom_site_label_3
_geom_angle
_geom_angle_site_symmetry_1
_geom_angle_site_symmetry_3
O2 Co1 O2 180.00(12) . 2_575
O2 Co1 O8 91.20(10) . 2_575
O2 Co1 O8 88.80(10) 2_575 2_575
O2 Co1 O8 88.80(10) . .
O2 Co1 O8 91.20(10) 2_575 .
O8 Co1 O8 180.0 2_575 .
O2 Co1 OU2 90.65(9) . .
O2 Co1 OU2 89.35(9) 2_575 .
O8 Co1 OU2 85.49(9) 2_575 .
O8 Co1 OU2 94.51(9) . .
O2 Co1 OU2 89.35(9) . 2_575
O2 Co1 OU2 90.65(9) 2_575 2_575
O8 Co1 OU2 94.51(9) 2_575 2_575
O8 Co1 OU2 85.49(9) . 2_575
OU2 Co1 OU2 180.0 . 2_575
U1 OU2 Co1 139.47(12) . .
C5 O6 U1 133.2(2) . .
C4 O4 U1 151.8(2) 1_455 .
C1 O1 U1 136.2(2) . .
C4 O3 U1 132.2(2) . .
C1 O2 Co1 133.7(2) . .
O2 C1 O1 125.3(3) . .
O2 C1 C6 117.7(3) . .
O1 C1 C6 116.9(3) . .
O3 C4 O4 121.3(3) . 1_655
O3 C4 C3 118.5(3) . .
O4 C4 C3 120.0(3) 1_655 .
C2 C6 C3 119.3(3) 1_565 2_676
C2 C6 C1 119.7(3) 1_565 .
C3 C6 C1 121.0(3) 2_676 .
C2 C3 C6 120.1(3) . 2_676
C2 C3 C4 117.5(3) . .
C6 C3 C4 122.4(3) 2_676 .
C3 C2 C6 120.6(3) . 1_545
C3 C2 C5 118.2(3) . .
C6 C2 C5 121.1(3) 1_545 .
O7 C5 O6 125.5(3) . .
O7 C5 C2 118.1(3) . .
O6 C5 C2 116.3(3) . .
OU1 U1 OU2 176.88(10) . .
OU1 U1 O1 93.00(10) . .
OU2 U1 O1 85.01(9) . .
OU1 U1 O4 91.28(10) . .
OU2 U1 O4 86.01(9) . .
O1 U1 O4 80.02(8) . .
OU1 U1 O6 98.88(10) . .
OU2 U1 O6 84.19(9) . .
O1 U1 O6 138.35(8) . .
O4 U1 O6 138.85(8) . .
OU1 U1 O3 86.51(10) . .
OU2 U1 O3 95.11(9) . .
O1 U1 O3 71.31(8) . .
O4 U1 O3 151.07(8) . .
O6 U1 O3 69.77(8) . .
OU1 U1 O5 85.08(11) . .
OU2 U1 O5 95.65(10) . .
O1 U1 O5 153.95(9) . .
O4 U1 O5 74.06(8) . .
O6 U1 O5 67.31(8) . .
O3 U1 O5 134.25(8) . .

loop_
_geom_bond_atom_site_label_1
_geom_bond_atom_site_label_2
_geom_bond_distance
_geom_bond_site_symmetry_2
Co1 O2 2.059(2) .
Co1 O2 2.059(2) 2_575
Co1 O8 2.062(3) 2_575
Co1 O8 2.062(3) .
Co1 OU2 2.192(2) .
Co1 OU2 2.192(2) 2_575
OU2 U1 1.796(2) .
OU1 U1 1.754(2) .
O6 C5 1.269(4) .
O6 U1 2.347(2) .
O4 C4 1.270(4) 1_455
O4 U1 2.339(2) .
O1 C1 1.267(4) .
O1 U1 2.336(2) .
O3 C4 1.251(4) .
O3 U1 2.445(2) .
O5 U1 2.462(2) .
O2 C1 1.251(4) .
C1 C6 1.497(4) .
O7 C5 1.232(4) .
C4 O4 1.270(4) 1_655
C4 C3 1.506(4) .
C6 C2 1.403(4) 1_565
C6 C3 1.401(4) 2_676
C3 C2 1.401(4) .
C3 C6 1.401(4) 2_676
C2 C6 1.403(4) 1_545
C2 C5 1.513(4) .
